data_1525072
loop_
_publ_author_name
'Peterson, S.W.'
'Willett, R.D.'
'Huston, J.L.'

_publ_section_title
;
 Symmetrie and structure of Xe O2 F2 by neutron diffraction
;
_journal_name_full 'Journal of Chemical Physics'
_journal_page_first 453
_journal_page_last 459
_journal_volume 59
_journal_year 1973
_chemical_formula_sum 'F2 O2 Xe'
_chemical_name_systematic 'Xe F2 O2'
_space_group_IT_number 63
_symmetry_space_group_name_Hall '-C 2c 2'
_symmetry_space_group_name_H-M 'C m c m'
_cell_angle_alpha 90
_cell_angle_beta 90
_cell_angle_gamma 90
_cell_formula_units_Z 4
_cell_length_a 6.443
_cell_length_b 6.288
_cell_length_c 8.312
_cell_volume 336.749
_citation_journal_id_ASTM JCPSA6
_cod_data_source_file Peterson_JCPSA6_1973_664.cif
_cod_data_source_block F2O2Xe1
_cod_original_cell_volume 336.7489
_cod_original_formula_sum 'F2 O2 Xe1'
_cod_database_code 1525072

loop_
_symmetry_equiv_pos_as_xyz
x,y,z
-x,-y,z+1/2
x,-y,-z
-x,y,-z+1/2
-x,-y,-z
x,y,-z-1/2
-x,y,z
x,-y,z-1/2
x+1/2,y+1/2,z
-x+1/2,-y+1/2,z+1/2
x+1/2,-y+1/2,-z
-x+1/2,y+1/2,-z+1/2
-x+1/2,-y+1/2,-z
x+1/2,y+1/2,-z-1/2
-x+1/2,y+1/2,z
x+1/2,-y+1/2,z-1/2

loop_
_atom_site_label
_atom_site_type_symbol
_atom_site_fract_x
_atom_site_fract_y
_atom_site_fract_z
_atom_site_occupancy
_atom_site_U_iso_or_equiv
Xe1 Xe+6 0 0.2589 0.25 1 0.0
O1 O-2 0.2121 0.4235 0.25 1 0.0
F1 F-1 0 0.245 0.0218 1 0.0
